data_1547206
loop_
_publ_author_name
'Adamovich, S. N.'
'Mirskova, A. N.'
'Mirskov, R. G.'
'Schilde, Uwe'

_publ_section_title
;
 Reaction of pharmacological active tris-(2-hydroxyethyl)ammonium
 4-chlorophenylsulfanylacetate with ZnCl2 or NiCl2: First conversion of a
 protic ionic liquid into metallated ionic liquid
;
_journal_name_full 'Chemistry Central Journal'
_journal_page_first 34
_journal_paper_doi 10.1186/1752-153X-7-34
_journal_volume 7
_journal_year 2013
_chemical_formula_moiety '(C12 H30 N2 Ni O6(2+), 2(C8 H6 Cl O2 S)(+)'
_chemical_formula_sum 'C28 H42 Cl2 N2 Ni O10 S2'
_chemical_formula_weight 760.37
_chemical_melting_point 449
_chemical_name_systematic
; 
 Bis[tris(2-hydroxyethyl)amine]-nickel(II)-
 bis-[(4-chlorophenylsulfanyl)acetate] 
;
_space_group_IT_number 2
_symmetry_cell_setting triclinic
_symmetry_space_group_name_Hall '-P 1'
_symmetry_space_group_name_H-M 'P -1'
_atom_sites_solution_hydrogens geom
_atom_sites_solution_primary direct
_atom_sites_solution_secondary difmap
_cell_angle_alpha 81.034(8)
_cell_angle_beta 77.830(8)
_cell_angle_gamma 73.120(8)
_cell_formula_units_Z 1
_cell_length_a 8.0020(8)
_cell_length_b 9.4980(10)
_cell_length_c 11.6401(12)
_cell_measurement_reflns_used 7875
_cell_measurement_temperature 210(2)
_cell_measurement_theta_max 29.46
_cell_measurement_theta_min 1.80
_cell_volume 823.29(15)
_computing_cell_refinement 'X-AREA (Stoe, 2004)'
_computing_data_collection 'X-AREA (Stoe, 2004)'
_computing_data_reduction 'X-RED (Stoe, 2004)'
_computing_molecular_graphics
;
 DIAMOND (Brandenburg, 2005)
;
_computing_publication_material 'SHELXL-97 (Sheldrick, 1997)'
_computing_structure_refinement 'SHELXL-97 (Sheldrick, 1997)'
_computing_structure_solution 'SHELXS-97 (Sheldrick, 1997)'
_diffrn_ambient_temperature 210(2)
_diffrn_detector 'image plate (34 cm diameter)'
_diffrn_detector_area_resol_mean 6.67
_diffrn_detector_type STOE
_diffrn_measured_fraction_theta_full 0.933
_diffrn_measured_fraction_theta_max 0.933
_diffrn_measurement_details
;
 180 frames, detector distance = 140 mm, t = 6 min
;
_diffrn_measurement_device '2-circle goniometer'
_diffrn_measurement_device_type 'STOE IPDS 2'
_diffrn_measurement_method '\w scan, 1.0 \%'
_diffrn_radiation_monochromator 'plane graphite'
_diffrn_radiation_source 'fine-focus sealed tube'
_diffrn_radiation_type MoK\a
_diffrn_radiation_wavelength 0.71073
_diffrn_reflns_av_R_equivalents 0.0310
_diffrn_reflns_av_sigmaI/netI 0.0473
_diffrn_reflns_limit_h_max 9
_diffrn_reflns_limit_h_min -9
_diffrn_reflns_limit_k_max 11
_diffrn_reflns_limit_k_min -11
_diffrn_reflns_limit_l_max 13
_diffrn_reflns_limit_l_min -13
_diffrn_reflns_number 5252
_diffrn_reflns_theta_full 25.00
_diffrn_reflns_theta_max 25.00
_diffrn_reflns_theta_min 1.80
_exptl_absorpt_coefficient_mu 0.936
_exptl_absorpt_correction_type none
_exptl_crystal_colour colourless
_exptl_crystal_density_diffrn 1.534
_exptl_crystal_density_method 'not measured'
_exptl_crystal_description plate
_exptl_crystal_F_000 398
_exptl_crystal_size_max 0.3
_exptl_crystal_size_mid 0.18
_exptl_crystal_size_min 0.08
_refine_diff_density_max 0.376
_refine_diff_density_min -0.322
_refine_diff_density_rms 0.048
_refine_ls_extinction_coef 0.0045(13)
_refine_ls_extinction_expression Fc^*^=kFc[1+0.001xFc^2^\l^3^/sin(2\q)]^-1/4^
_refine_ls_extinction_method SHELXL
_refine_ls_goodness_of_fit_ref 0.964
_refine_ls_hydrogen_treatment mixed
_refine_ls_matrix_type full
_refine_ls_number_parameters 260
_refine_ls_number_reflns 2714
_refine_ls_number_restraints 0
_refine_ls_restrained_S_all 0.964
_refine_ls_R_factor_all 0.0445
_refine_ls_R_factor_gt 0.0300
_refine_ls_shift/su_max 0.000
_refine_ls_shift/su_mean 0.000
_refine_ls_structure_factor_coef Fsqd
_refine_ls_weighting_details 'calc w=1/[\s^2^(Fo^2^)+(0.0292P)^2^+0.0000P] where P=(Fo^2^+2Fc^2^)/3'
_refine_ls_weighting_scheme calc
_refine_ls_wR_factor_gt 0.0575
_refine_ls_wR_factor_ref 0.0603
_reflns_number_gt 2201
_reflns_number_total 2714
_reflns_threshold_expression >2sigma(I)
_cod_data_source_file 13065_2012_579_MOESM1_ESM.cif
_cod_data_source_block mir2
_cod_database_code 1547206

loop_
_symmetry_equiv_pos_as_xyz
'x, y, z'
'-x, -y, -z'

loop_
_atom_site_label
_atom_site_type_symbol
_atom_site_fract_x
_atom_site_fract_y
_atom_site_fract_z
_atom_site_U_iso_or_equiv
_atom_site_adp_type
_atom_site_occupancy
_atom_site_symmetry_multiplicity
_atom_site_calc_flag
_atom_site_refinement_flags
_atom_site_disorder_assembly
_atom_site_disorder_group
C1 C 0.1712(3) 0.1951(2) 0.4739(3) 0.0245(6) Uani 1 1 d . . .
H1A H 0.255(4) 0.107(3) 0.441(2) 0.029 Uiso 1 1 d . . .
H1B H 0.158(4) 0.174(3) 0.559(3) 0.029 Uiso 1 1 d . . .
C2 C -0.0058(4) 0.2121(3) 0.4376(3) 0.0322(7) Uani 1 1 d . . .
H2A H -0.059(4) 0.138(3) 0.480(3) 0.039 Uiso 1 1 d . . .
H2B H 0.011(4) 0.203(3) 0.349(3) 0.039 Uiso 1 1 d . . .
C3 C 0.2691(4) 0.3683(3) 0.3105(2) 0.0249(6) Uani 1 1 d . . .
H3A H 0.387(4) 0.326(3) 0.279(2) 0.030 Uiso 1 1 d . . .
H3B H 0.196(4) 0.327(3) 0.275(2) 0.030 Uiso 1 1 d . . .
C4 C 0.2227(3) 0.5331(3) 0.2796(2) 0.0256(6) Uani 1 1 d . . .
H4B H 0.239(4) 0.557(3) 0.195(3) 0.031 Uiso 1 1 d . . .
H4A H 0.299(4) 0.576(3) 0.309(2) 0.031 Uiso 1 1 d . . .
C5 C 0.3763(3) 0.3315(3) 0.5001(2) 0.0203(5) Uani 1 1 d . . .
H5A H 0.323(3) 0.351(3) 0.587(2) 0.024 Uiso 1 1 d . . .
H5B H 0.419(4) 0.410(3) 0.465(2) 0.024 Uiso 1 1 d . . .
C6 C 0.5277(3) 0.1909(3) 0.5010(2) 0.0230(5) Uani 1 1 d . . .
H6B H 0.610(4) 0.209(3) 0.538(2) 0.028 Uiso 1 1 d . . .
H6A H 0.485(4) 0.110(3) 0.548(2) 0.028 Uiso 1 1 d . . .
C7 C 0.9092(4) 0.1627(3) 0.1004(2) 0.0303(6) Uani 1 1 d . . .
C8 C 1.0639(4) 0.2050(3) 0.0568(2) 0.0372(7) Uani 1 1 d . . .
H8 H 1.0602 0.2931 0.0083 0.045 Uiso 1 1 calc R . .
C9 C 1.2245(4) 0.1172(3) 0.0847(3) 0.0396(7) Uani 1 1 d . . .
H9 H 1.3280 0.1470 0.0565 0.048 Uiso 1 1 calc R . .
C10 C 1.2291(4) -0.0146(3) 0.1547(2) 0.0362(7) Uani 1 1 d . . .
C11 C 1.0774(4) -0.0605(3) 0.1969(3) 0.0424(7) Uani 1 1 d . . .
H11 H 1.0824 -0.1504 0.2429 0.051 Uiso 1 1 calc R . .
C12 C 0.9165(4) 0.0297(3) 0.1698(2) 0.0376(7) Uani 1 1 d . . .
H12 H 0.8131 0.0002 0.1986 0.045 Uiso 1 1 calc R . .
C13 C 0.7123(4) 0.4551(3) 0.0784(2) 0.0329(6) Uani 1 1 d . . .
H13B H 0.586(4) 0.515(3) 0.081(2) 0.039 Uiso 1 1 d . . .
H13A H 0.791(4) 0.482(3) 0.019(3) 0.039 Uiso 1 1 d . . .
C14 C 0.7683(3) 0.4745(2) 0.1915(2) 0.0235(6) Uani 1 1 d . . .
N1 N 0.2266(2) 0.33392(19) 0.44124(16) 0.0167(4) Uani 1 1 d . . .
O1 O -0.1243(2) 0.35380(18) 0.46246(17) 0.0211(4) Uani 1 1 d . . .
H1 H -0.167(5) 0.374(4) 0.425(3) 0.052(13) Uiso 1 1 d . . .
O2 O 0.0399(2) 0.59693(17) 0.32876(15) 0.0207(4) Uani 1 1 d . . .
H2 H -0.004(4) 0.583(3) 0.289(3) 0.031(9) Uiso 1 1 d . . .
O3 O 0.6100(2) 0.1428(2) 0.38850(17) 0.0289(4) Uani 1 1 d . . .
H3 H 0.658(4) 0.202(3) 0.349(3) 0.032(9) Uiso 1 1 d . . .
O4 O 0.7064(2) 0.41178(18) 0.28740(14) 0.0278(4) Uani 1 1 d . . .
O5 O 0.8708(3) 0.5547(2) 0.17885(16) 0.0413(5) Uani 1 1 d . . .
Ni1 Ni 0.0000 0.5000 0.5000 0.01401(13) Uani 1 2 d S . .
Cl1 Cl 1.43178(12) -0.12691(9) 0.18872(7) 0.0546(2) Uani 1 1 d . . .
S1 S 0.69920(10) 0.27169(8) 0.06841(6) 0.03676(19) Uani 1 1 d . . .

loop_
_atom_site_aniso_label
_atom_site_aniso_U_11
_atom_site_aniso_U_22
_atom_site_aniso_U_33
_atom_site_aniso_U_23
_atom_site_aniso_U_13
_atom_site_aniso_U_12
C1 0.0212(13) 0.0138(11) 0.0385(15) -0.0039(10) -0.0082(12) -0.0020(10)
C2 0.0241(14) 0.0174(12) 0.0589(19) -0.0110(12) -0.0159(14) -0.0015(11)
C3 0.0214(13) 0.0344(13) 0.0170(12) -0.0070(10) -0.0040(11) -0.0018(11)
C4 0.0224(13) 0.0365(14) 0.0167(12) 0.0017(10) -0.0027(11) -0.0089(11)
C5 0.0195(13) 0.0205(11) 0.0231(13) -0.0043(10) -0.0083(11) -0.0043(10)
C6 0.0165(12) 0.0255(12) 0.0273(13) -0.0015(10) -0.0069(11) -0.0046(10)
C7 0.0411(16) 0.0348(14) 0.0192(13) -0.0106(11) 0.0023(12) -0.0178(12)
C8 0.0459(18) 0.0398(15) 0.0282(15) 0.0023(12) -0.0041(14) -0.0198(14)
C9 0.0420(17) 0.0476(16) 0.0329(15) -0.0049(13) -0.0007(14) -0.0213(14)
C10 0.0447(18) 0.0389(15) 0.0236(13) -0.0085(11) 0.0000(13) -0.0106(14)
C11 0.057(2) 0.0297(14) 0.0342(16) -0.0044(12) 0.0092(15) -0.0138(15)
C12 0.0446(18) 0.0329(14) 0.0355(15) -0.0114(12) 0.0107(14) -0.0192(14)
C13 0.0427(18) 0.0407(15) 0.0214(14) -0.0006(12) -0.0129(13) -0.0166(14)
C14 0.0252(14) 0.0247(12) 0.0220(13) 0.0017(10) -0.0097(12) -0.0069(11)
N1 0.0147(10) 0.0173(9) 0.0185(10) -0.0022(7) -0.0058(8) -0.0025(8)
O1 0.0211(10) 0.0175(8) 0.0271(10) -0.0032(7) -0.0123(9) -0.0027(7)
O2 0.0222(9) 0.0241(8) 0.0176(9) 0.0008(7) -0.0079(8) -0.0072(7)
O3 0.0249(10) 0.0268(9) 0.0304(10) -0.0039(8) 0.0018(9) -0.0043(9)
O4 0.0321(10) 0.0372(10) 0.0193(9) -0.0016(8) -0.0083(8) -0.0151(8)
O5 0.0567(14) 0.0560(12) 0.0260(10) 0.0118(9) -0.0202(10) -0.0373(11)
Ni1 0.0147(2) 0.0133(2) 0.0144(2) -0.00048(17) -0.00446(19) -0.00332(17)
Cl1 0.0561(5) 0.0611(5) 0.0417(5) -0.0023(4) -0.0126(4) -0.0069(4)
S1 0.0422(4) 0.0468(4) 0.0307(4) -0.0115(3) -0.0083(3) -0.0210(3)

loop_
_atom_type_symbol
_atom_type_description
_atom_type_scat_dispersion_real
_atom_type_scat_dispersion_imag
_atom_type_scat_source
C C 0.0033 0.0016 'International Tables Vol C Tables 4.2.6.8 and 6.1.1.4'
H H 0.0000 0.0000 'International Tables Vol C Tables 4.2.6.8 and 6.1.1.4'
N N 0.0061 0.0033 'International Tables Vol C Tables 4.2.6.8 and 6.1.1.4'
O O 0.0106 0.0060 'International Tables Vol C Tables 4.2.6.8 and 6.1.1.4'
Ni Ni 0.3393 1.1124 'International Tables Vol C Tables 4.2.6.8 and 6.1.1.4'
Cl Cl 0.1484 0.1585 'International Tables Vol C Tables 4.2.6.8 and 6.1.1.4'
S S 0.1246 0.1234 'International Tables Vol C Tables 4.2.6.8 and 6.1.1.4'

loop_
_geom_angle_atom_site_label_1
_geom_angle_atom_site_label_2
_geom_angle_atom_site_label_3
_geom_angle
_geom_angle_site_symmetry_1
_geom_angle_site_symmetry_3
N1 C1 C2 110.79(19) . .
N1 C1 H1A 115.5(17) . .
C2 C1 H1A 107.7(15) . .
N1 C1 H1B 107.8(16) . .
C2 C1 H1B 108.7(17) . .
H1A C1 H1B 106(2) . .
O1 C2 C1 110.31(19) . .
O1 C2 H2A 108.4(18) . .
C1 C2 H2A 110.2(17) . .
O1 C2 H2B 108.8(15) . .
C1 C2 H2B 110.5(17) . .
H2A C2 H2B 109(2) . .
N1 C3 C4 109.69(18) . .
N1 C3 H3A 113.2(16) . .
C4 C3 H3A 110.5(18) . .
N1 C3 H3B 107.2(17) . .
C4 C3 H3B 109.1(15) . .
H3A C3 H3B 107(2) . .
O2 C4 C3 109.7(2) . .
O2 C4 H4B 108.6(16) . .
C3 C4 H4B 110.5(15) . .
O2 C4 H4A 109.9(16) . .
C3 C4 H4A 110.5(15) . .
H4B C4 H4A 108(2) . .
N1 C5 C6 117.59(18) . .
N1 C5 H5A 107.0(14) . .
C6 C5 H5A 107.7(13) . .
N1 C5 H5B 106.8(15) . .
C6 C5 H5B 110.0(17) . .
H5A C5 H5B 107(2) . .
O3 C6 C5 115.20(19) . .
O3 C6 H6B 110.3(17) . .
C5 C6 H6B 106.7(15) . .
O3 C6 H6A 106.7(15) . .
C5 C6 H6A 110.1(16) . .
H6B C6 H6A 108(2) . .
C8 C7 C12 119.4(3) . .
C8 C7 S1 122.5(2) . .
C12 C7 S1 118.1(2) . .
C7 C8 C9 120.6(3) . .
C7 C8 H8 119.7 . .
C9 C8 H8 119.7 . .
C10 C9 C8 119.2(3) . .
C10 C9 H9 120.4 . .
C8 C9 H9 120.4 . .
C11 C10 C9 121.2(3) . .
C11 C10 Cl1 119.4(2) . .
C9 C10 Cl1 119.4(3) . .
C10 C11 C12 119.1(3) . .
C10 C11 H11 120.5 . .
C12 C11 H11 120.5 . .
C7 C12 C11 120.5(3) . .
C7 C12 H12 119.7 . .
C11 C12 H12 119.7 . .
C14 C13 S1 114.81(19) . .
C14 C13 H13B 107.0(15) . .
S1 C13 H13B 102.6(16) . .
C14 C13 H13A 106.0(18) . .
S1 C13 H13A 111.1(19) . .
H13B C13 H13A 116(2) . .
O5 C14 O4 126.0(2) . .
O5 C14 C13 115.6(2) . .
O4 C14 C13 118.4(2) . .
C1 N1 C3 112.07(18) . .
C1 N1 C5 111.39(17) . .
C3 N1 C5 111.7(2) . .
C1 N1 Ni1 104.59(14) . .
C3 N1 Ni1 106.07(12) . .
C5 N1 Ni1 110.63(13) . .
C2 O1 Ni1 113.54(14) . .
C2 O1 H1 107(4) . .
Ni1 O1 H1 118(4) . .
C4 O2 Ni1 106.38(13) . .
C4 O2 H2 102(3) . .
Ni1 O2 H2 118(3) . .
C6 O3 H3 111(2) . .
O2 Ni1 O2 180.0 . 2_566
O2 Ni1 O1 85.12(7) . 2_566
O2 Ni1 O1 94.87(7) 2_566 2_566
O2 Ni1 O1 94.88(7) . .
O2 Ni1 O1 85.12(7) 2_566 .
O1 Ni1 O1 180.0 2_566 .
O2 Ni1 N1 84.53(7) . .
O2 Ni1 N1 95.48(7) 2_566 .
O1 Ni1 N1 98.50(7) 2_566 .
O1 Ni1 N1 81.50(7) . .
O2 Ni1 N1 95.47(7) . 2_566
O2 Ni1 N1 84.53(7) 2_566 2_566
O1 Ni1 N1 81.50(7) 2_566 2_566
O1 Ni1 N1 98.50(7) . 2_566
N1 Ni1 N1 180.0 . 2_566
C7 S1 C13 101.41(13) . .

loop_
_geom_bond_atom_site_label_1
_geom_bond_atom_site_label_2
_geom_bond_distance
_geom_bond_site_symmetry_2
C1 N1 1.481(3) .
C1 C2 1.520(3) .
C1 H1A 0.98(3) .
C1 H1B 0.96(3) .
C2 O1 1.435(3) .
C2 H2A 0.95(3) .
C2 H2B 1.03(3) .
C3 N1 1.493(3) .
C3 C4 1.503(4) .
C3 H3A 0.93(3) .
C3 H3B 0.97(3) .
C4 O2 1.441(3) .
C4 H4B 0.96(3) .
C4 H4A 0.97(3) .
C5 N1 1.493(3) .
C5 C6 1.520(3) .
C5 H5A 1.04(3) .
C5 H5B 0.91(3) .
C6 O3 1.416(3) .
C6 H6B 0.93(3) .
C6 H6A 0.97(3) .
C7 C8 1.382(4) .
C7 C12 1.382(4) .
C7 S1 1.780(3) .
C8 C9 1.386(4) .
C8 H8 0.9300 .
C9 C10 1.379(4) .
C9 H9 0.9300 .
C10 C11 1.376(5) .
C10 Cl1 1.749(3) .
C11 C12 1.392(4) .
C11 H11 0.9300 .
C12 H12 0.9300 .
C13 C14 1.529(3) .
C13 S1 1.798(3) .
C13 H13B 1.01(3) .
C13 H13A 0.89(3) .
C14 O5 1.246(3) .
C14 O4 1.256(3) .
N1 Ni1 2.0968(17) .
O1 Ni1 2.0698(17) .
O1 H1 0.59(3) .
O2 Ni1 2.0623(17) .
O2 H2 0.69(3) .
O3 H3 0.80(3) .
Ni1 O2 2.0624(17) 2_566
Ni1 O1 2.0698(17) 2_566
Ni1 N1 2.0968(17) 2_566

loop_
_geom_hbond_atom_site_label_D
_geom_hbond_atom_site_label_H
_geom_hbond_atom_site_label_A
_geom_hbond_distance_DH
_geom_hbond_distance_HA
_geom_hbond_distance_DA
_geom_hbond_angle_DHA
_geom_hbond_site_symmetry_A
O1 H1 O4 0.59(3) 2.00(3) 2.583(2) 171(5) 1_455
O2 H2 O5 0.69(3) 1.87(3) 2.563(2) 177(3) 1_455
O3 H3 O4 0.80(3) 2.13(3) 2.886(3) 158(3) .

loop_
_geom_torsion_atom_site_label_1
_geom_torsion_atom_site_label_2
_geom_torsion_atom_site_label_3
_geom_torsion_atom_site_label_4
_geom_torsion
_geom_torsion_site_symmetry_1
_geom_torsion_site_symmetry_2
_geom_torsion_site_symmetry_3
_geom_torsion_site_symmetry_4
N1 C1 C2 O1 -41.3(3) . . . .
N1 C3 C4 O2 -54.9(2) . . . .
N1 C5 C6 O3 55.7(3) . . . .
C12 C7 C8 C9 -1.8(4) . . . .
S1 C7 C8 C9 179.50(19) . . . .
C7 C8 C9 C10 1.3(4) . . . .
C8 C9 C10 C11 0.2(4) . . . .
C8 C9 C10 Cl1 179.2(2) . . . .
C9 C10 C11 C12 -1.1(4) . . . .
Cl1 C10 C11 C12 179.80(19) . . . .
C8 C7 C12 C11 0.8(4) . . . .
S1 C7 C12 C11 179.56(19) . . . .
C10 C11 C12 C7 0.7(4) . . . .
S1 C13 C14 O5 140.7(2) . . . .
S1 C13 C14 O4 -40.4(3) . . . .
C2 C1 N1 C3 -67.2(3) . . . .
C2 C1 N1 C5 166.8(2) . . . .
C2 C1 N1 Ni1 47.3(2) . . . .
C4 C3 N1 C1 147.8(2) . . . .
C4 C3 N1 C5 -86.4(2) . . . .
C4 C3 N1 Ni1 34.2(2) . . . .
C6 C5 N1 C1 44.2(3) . . . .
C6 C5 N1 C3 -82.0(3) . . . .
C6 C5 N1 Ni1 160.09(19) . . . .
C1 C2 O1 Ni1 13.5(3) . . . .
C3 C4 O2 Ni1 45.20(19) . . . .
C4 O2 Ni1 O2 82(20) . . . 2_566
C4 O2 Ni1 O1 78.76(14) . . . 2_566
C4 O2 Ni1 O1 -101.24(14) . . . .
C4 O2 Ni1 N1 -20.28(14) . . . .
C4 O2 Ni1 N1 159.72(14) . . . 2_566
C2 O1 Ni1 O2 93.63(19) . . . .
C2 O1 Ni1 O2 -86.37(19) . . . 2_566
C2 O1 Ni1 O1 -85(18) . . . 2_566
C2 O1 Ni1 N1 9.92(19) . . . .
C2 O1 Ni1 N1 -170.09(19) . . . 2_566
C1 N1 Ni1 O2 -126.53(14) . . . .
C3 N1 Ni1 O2 -7.90(15) . . . .
C5 N1 Ni1 O2 113.44(17) . . . .
C1 N1 Ni1 O2 53.48(14) . . . 2_566
C3 N1 Ni1 O2 172.10(15) . . . 2_566
C5 N1 Ni1 O2 -66.56(17) . . . 2_566
C1 N1 Ni1 O1 149.25(14) . . . 2_566
C3 N1 Ni1 O1 -92.13(15) . . . 2_566
C5 N1 Ni1 O1 29.21(17) . . . 2_566
C1 N1 Ni1 O1 -30.75(14) . . . .
C3 N1 Ni1 O1 87.87(15) . . . .
C5 N1 Ni1 O1 -150.78(17) . . . .
C1 N1 Ni1 N1 -125(16) . . . 2_566
C3 N1 Ni1 N1 -6(16) . . . 2_566
C5 N1 Ni1 N1 115(16) . . . 2_566
C8 C7 S1 C13 -40.6(2) . . . .
C12 C7 S1 C13 140.7(2) . . . .
C14 C13 S1 C7 -50.7(3) . . . .
